data_4023570
loop_
_publ_author_name
'Christophe Pardin'
'William D. Lubell'

_publ_contact_author_address
;
      Universit\'e de Montr\'eal
      D\'epartement de Chimie
      C.P. 6128, Succ. Centre-ville
      Montr\'eal, Qu\'ebec
      Canada, H3C 3J7
;
_publ_contact_author_email william.lubell@umontreal.ca
_publ_contact_author_fax '+1 514 343-7586'
_publ_contact_author_name 'Dr William Lubell'
_publ_contact_author_phone '+1 514 343-7339'
_publ_section_title
;
 Cinnamoyl Inhibitors of Tissue Transglutaminase
;
_journal_name_full 'Journal of Organic Chemistry'
_journal_page_first 5766
_journal_page_last 5775
_journal_paper_doi 10.1021/jo8004843
_journal_volume 73
_journal_year 2008
_chemical_compound_source 'Synthesized by the authors. See text'
_chemical_formula_moiety 'C15 H10 N4 O4, C2 H F3 O2'
_chemical_formula_sum 'C17 H11 F3 N4 O6'
_chemical_formula_weight 424.30
_chemical_name_systematic
; 
 ? 
;
_space_group_IT_number 2
_symmetry_cell_setting triclinic
_symmetry_space_group_name_Hall '-P 1'
_symmetry_space_group_name_H-M 'P -1'
_atom_sites_solution_hydrogens geom
_atom_sites_solution_primary direct
_atom_sites_solution_secondary difmap
_audit_creation_method SHELXL-97
_cell_angle_alpha 96.2560(10)
_cell_angle_beta 107.4280(10)
_cell_angle_gamma 96.4560(10)
_cell_formula_units_Z 2
_cell_length_a 7.7137(2)
_cell_length_b 9.7911(2)
_cell_length_c 12.1711(2)
_cell_measurement_reflns_used 4454
_cell_measurement_temperature 100(2)
_cell_measurement_theta_max 68.21
_cell_measurement_theta_min 4.60
_cell_volume 861.55(3)
_computing_cell_refinement 'SMART (Bruker, 2001)'
_computing_data_collection 'SMART (Bruker, 2001)'
_computing_data_reduction 'SAINT (Bruker, 2003)'
_computing_molecular_graphics 'SHELXTL (Bruker, 1997)'
_computing_publication_material 'UdMX (local program)'
_computing_structure_refinement 'SHELXL97 (Sheldrick, 1997)'
_computing_structure_solution 'SHELXS97 (Sheldrick, 1997)'
_diffrn_ambient_temperature 100(2)
_diffrn_measured_fraction_theta_full 0.961
_diffrn_measured_fraction_theta_max 0.961
_diffrn_measurement_device_type 'Bruker AXS Smart 4K/Platform'
_diffrn_measurement_method \w
_diffrn_radiation_monochromator graphite
_diffrn_radiation_source anode
_diffrn_radiation_type CuK\a
_diffrn_radiation_wavelength 1.54178
_diffrn_reflns_av_R_equivalents 0.039
_diffrn_reflns_av_sigmaI/netI 0.0246
_diffrn_reflns_limit_h_max 8
_diffrn_reflns_limit_h_min -8
_diffrn_reflns_limit_k_max 11
_diffrn_reflns_limit_k_min -11
_diffrn_reflns_limit_l_max 14
_diffrn_reflns_limit_l_min -14
_diffrn_reflns_number 6422
_diffrn_reflns_theta_full 68.21
_diffrn_reflns_theta_max 68.21
_diffrn_reflns_theta_min 3.85
_diffrn_standards_decay_% 0.00
_diffrn_standards_number 77
_exptl_absorpt_coefficient_mu 1.287
_exptl_absorpt_correction_T_max 0.9400
_exptl_absorpt_correction_T_min 0.9300
_exptl_absorpt_correction_type multi-scan
_exptl_absorpt_process_details 'Sadabs (Sheldrick,1996)'
_exptl_crystal_colour Colourless
_exptl_crystal_density_diffrn 1.636
_exptl_crystal_density_method 'not measured'
_exptl_crystal_description needle-like
_exptl_crystal_F_000 432
_exptl_crystal_size_max 0.22
_exptl_crystal_size_mid 0.08
_exptl_crystal_size_min 0.07
_refine_diff_density_max 0.221
_refine_diff_density_min -0.355
_refine_diff_density_rms 0.078
_refine_ls_extinction_method none
_refine_ls_goodness_of_fit_ref 1.039
_refine_ls_hydrogen_treatment constr
_refine_ls_matrix_type full
_refine_ls_number_parameters 272
_refine_ls_number_reflns 3034
_refine_ls_number_restraints 0
_refine_ls_restrained_S_all 1.039
_refine_ls_R_factor_all 0.0446
_refine_ls_R_factor_gt 0.0398
_refine_ls_shift/su_max 0.000
_refine_ls_shift/su_mean 0.000
_refine_ls_structure_factor_coef Fsqd
_refine_ls_weighting_details 'calc w=1/[\s^2^(Fo^2^)+(0.0792P)^2^+0.1541P] where P=(Fo^2^+2Fc^2^)/3'
_refine_ls_weighting_scheme calc
_refine_ls_wR_factor_gt 0.1089
_refine_ls_wR_factor_ref 0.1134
_reflns_number_gt 2653
_reflns_number_total 3034
_reflns_threshold_expression I>2\s(I)
_cod_data_source_file jo8004843-File001.cif
_cod_data_source_block keilr2
_cod_depositor_comments
;
The following automatic conversions were performed:
'_symmetry_cell_setting' value 'Triclinic' changed to 'triclinic'
according to '/home/saulius/struct/CIF-dictionaries/cif_core.dic'
dictionary named 'cif_core.dic' version 2.4.1 from
2010-06-29.

'_geom_bond_publ_flag' value 'Y' changed to 'y' according to
'/home/saulius/struct/CIF-dictionaries/cif_core.dic' dictionary named
'cif_core.dic' version 2.4.1 from 2010-06-29 (31
time).

'_geom_angle_publ_flag' value 'Y' changed to 'y' according to
'/home/saulius/struct/CIF-dictionaries/cif_core.dic' dictionary named
'cif_core.dic' version 2.4.1 from 2010-06-29 (44 times).

Automatic conversion script
Id: cif_fix_enum 1527 2010-12-29 10:47:43Z saulius 
;
_cod_database_code 4023570

loop_
_symmetry_equiv_pos_as_xyz
'x, y, z'
'-x, -y, -z'

loop_
_atom_site_label
_atom_site_type_symbol
_atom_site_fract_x
_atom_site_fract_y
_atom_site_fract_z
_atom_site_U_iso_or_equiv
_atom_site_adp_type
_atom_site_occupancy
_atom_site_symmetry_multiplicity
_atom_site_calc_flag
_atom_site_refinement_flags
_atom_site_disorder_assembly
_atom_site_disorder_group
N1 N 0.46613(18) -0.00822(12) 0.73319(10) 0.0216(3) Uani 1 1 d . . .
N2 N 0.61969(18) 0.09022(12) 0.76633(10) 0.0226(3) Uani 1 1 d . . .
N3 N 0.71800(18) 0.06685(12) 0.86806(10) 0.0210(3) Uani 1 1 d . . .
O3 O 0.87442(15) 0.14219(11) 0.92493(8) 0.0265(3) Uani 1 1 d . . .
C1 C 0.4719(2) -0.09490(14) 0.81681(12) 0.0212(3) Uani 1 1 d . . .
C2 C 0.3526(2) -0.20897(14) 0.82476(13) 0.0234(3) Uani 1 1 d . . .
H2 H 0.2404 -0.2444 0.7646 0.028 Uiso 1 1 calc R . .
C3 C 0.4079(2) -0.26694(15) 0.92565(13) 0.0249(3) Uani 1 1 d . . .
H3 H 0.3305 -0.3442 0.9352 0.030 Uiso 1 1 calc R . .
C4 C 0.5748(2) -0.21611(15) 1.01511(12) 0.0245(3) Uani 1 1 d . . .
H4 H 0.6062 -0.2599 1.0828 0.029 Uiso 1 1 calc R . .
C5 C 0.6938(2) -0.10415(14) 1.00674(12) 0.0225(3) Uani 1 1 d . . .
H5 H 0.8072 -0.0695 1.0660 0.027 Uiso 1 1 calc R . .
C6 C 0.6354(2) -0.04590(14) 0.90526(12) 0.0205(3) Uani 1 1 d . . .
C11 C 0.3280(2) -0.01476(14) 0.62307(12) 0.0223(3) Uani 1 1 d . . .
O11 O 0.20016(16) -0.10807(10) 0.59524(9) 0.0288(3) Uani 1 1 d . . .
C12 C 0.3622(2) 0.09480(15) 0.55567(12) 0.0244(3) Uani 1 1 d . . .
H12 H 0.4677 0.1642 0.5872 0.029 Uiso 1 1 calc R . .
C13 C 0.2457(2) 0.09718(14) 0.45052(12) 0.0227(3) Uani 1 1 d . . .
H13 H 0.1417 0.0261 0.4220 0.027 Uiso 1 1 calc R . .
C14 C 0.2653(2) 0.20090(14) 0.37532(12) 0.0213(3) Uani 1 1 d . . .
C15 C 0.1328(2) 0.19083(15) 0.26630(12) 0.0234(3) Uani 1 1 d . . .
H15 H 0.0316 0.1175 0.2430 0.028 Uiso 1 1 calc R . .
C16 C 0.1461(2) 0.28593(15) 0.19124(12) 0.0253(3) Uani 1 1 d . . .
H16 H 0.0553 0.2791 0.1174 0.030 Uiso 1 1 calc R . .
C17 C 0.2958(2) 0.39068(15) 0.22743(13) 0.0251(4) Uani 1 1 d . . .
N17 N 0.3173(2) 0.48993(14) 0.14769(12) 0.0317(3) Uani 1 1 d . . .
C18 C 0.4304(2) 0.40460(16) 0.33472(13) 0.0273(4) Uani 1 1 d . . .
H18 H 0.5314 0.4780 0.3572 0.033 Uiso 1 1 calc R . .
C19 C 0.4145(2) 0.30950(15) 0.40813(12) 0.0255(4) Uani 1 1 d . . .
H19 H 0.5058 0.3176 0.4820 0.031 Uiso 1 1 calc R . .
O18 O 0.4450(2) 0.58687(12) 0.18497(11) 0.0433(3) Uani 1 1 d . . .
O19 O 0.20745(19) 0.46973(12) 0.04891(10) 0.0393(3) Uani 1 1 d . . .
O21 O 0.94122(17) 0.32555(11) 0.79791(9) 0.0309(3) Uani 1 1 d . . .
H21 H 0.9262 0.2649 0.8394 0.046 Uiso 1 1 calc R . .
O22 O 1.09062(17) 0.17400(11) 0.72274(9) 0.0318(3) Uani 1 1 d . . .
C20 C 1.0265(2) 0.27954(15) 0.72723(12) 0.0244(3) Uani 1 1 d . . .
C21 C 1.0349(2) 0.38422(15) 0.64224(13) 0.0260(4) Uani 1 1 d . . .
F21 F 1.11248(16) 0.51033(9) 0.69997(9) 0.0424(3) Uani 1 1 d . . .
F22 F 1.13066(15) 0.34778(10) 0.57333(8) 0.0387(3) Uani 1 1 d . . .
F23 F 0.86648(15) 0.39461(11) 0.57521(9) 0.0429(3) Uani 1 1 d . . .

loop_
_atom_site_aniso_label
_atom_site_aniso_U_11
_atom_site_aniso_U_22
_atom_site_aniso_U_33
_atom_site_aniso_U_23
_atom_site_aniso_U_13
_atom_site_aniso_U_12
N1 0.0280(8) 0.0177(6) 0.0188(6) 0.0051(5) 0.0064(5) 0.0023(5)
N2 0.0290(8) 0.0196(6) 0.0192(6) 0.0050(4) 0.0074(5) 0.0022(5)
N3 0.0262(7) 0.0194(6) 0.0174(6) 0.0038(4) 0.0069(5) 0.0017(5)
O3 0.0269(6) 0.0277(5) 0.0216(5) 0.0056(4) 0.0048(4) -0.0028(4)
C1 0.0321(9) 0.0168(6) 0.0171(6) 0.0046(5) 0.0097(6) 0.0064(6)
C2 0.0292(9) 0.0184(7) 0.0228(7) 0.0033(5) 0.0087(6) 0.0032(6)
C3 0.0345(9) 0.0184(7) 0.0258(7) 0.0061(5) 0.0146(6) 0.0041(6)
C4 0.0356(10) 0.0224(7) 0.0200(7) 0.0070(5) 0.0127(6) 0.0084(6)
C5 0.0287(9) 0.0223(7) 0.0183(7) 0.0038(5) 0.0089(6) 0.0058(6)
C6 0.0276(9) 0.0173(7) 0.0190(7) 0.0035(5) 0.0105(6) 0.0045(6)
C11 0.0281(9) 0.0202(7) 0.0191(7) 0.0032(5) 0.0072(6) 0.0058(6)
O11 0.0328(7) 0.0240(6) 0.0252(5) 0.0079(4) 0.0031(5) -0.0004(5)
C12 0.0310(9) 0.0190(7) 0.0223(7) 0.0045(5) 0.0074(6) 0.0021(6)
C13 0.0308(9) 0.0181(7) 0.0209(7) 0.0027(5) 0.0106(6) 0.0042(6)
C14 0.0288(9) 0.0185(7) 0.0191(7) 0.0036(5) 0.0100(6) 0.0065(6)
C15 0.0281(9) 0.0222(7) 0.0202(7) 0.0020(5) 0.0084(6) 0.0040(6)
C16 0.0334(9) 0.0274(8) 0.0178(7) 0.0059(6) 0.0092(6) 0.0098(6)
C17 0.0380(10) 0.0216(7) 0.0233(7) 0.0088(6) 0.0166(7) 0.0110(6)
N17 0.0478(10) 0.0259(7) 0.0324(7) 0.0134(6) 0.0227(7) 0.0135(6)
C18 0.0344(10) 0.0217(7) 0.0276(8) 0.0038(6) 0.0132(7) 0.0023(6)
C19 0.0323(9) 0.0247(7) 0.0190(7) 0.0045(5) 0.0073(6) 0.0032(6)
O18 0.0550(9) 0.0327(7) 0.0492(8) 0.0198(6) 0.0236(7) 0.0021(6)
O19 0.0605(9) 0.0388(7) 0.0265(6) 0.0166(5) 0.0178(6) 0.0170(6)
O21 0.0437(7) 0.0251(6) 0.0310(6) 0.0087(4) 0.0206(5) 0.0053(5)
O22 0.0453(8) 0.0248(6) 0.0267(6) 0.0053(4) 0.0114(5) 0.0099(5)
C20 0.0290(9) 0.0206(7) 0.0202(7) 0.0003(5) 0.0054(6) -0.0016(6)
C21 0.0322(9) 0.0209(7) 0.0257(7) 0.0020(6) 0.0115(7) 0.0029(6)
F21 0.0668(8) 0.0197(5) 0.0412(5) 0.0010(4) 0.0241(5) -0.0072(4)
F22 0.0571(7) 0.0341(5) 0.0375(5) 0.0108(4) 0.0301(5) 0.0120(5)
F23 0.0421(7) 0.0504(6) 0.0392(6) 0.0230(5) 0.0100(5) 0.0112(5)

loop_
_atom_type_symbol
_atom_type_description
_atom_type_scat_dispersion_real
_atom_type_scat_dispersion_imag
_atom_type_scat_source
C C 0.0181 0.0091 'International Tables Vol C Tables 4.2.6.8 and 6.1.1.4'
H H 0.0000 0.0000 'International Tables Vol C Tables 4.2.6.8 and 6.1.1.4'
F F 0.0727 0.0534 'International Tables Vol C Tables 4.2.6.8 and 6.1.1.4'
N N 0.0311 0.0180 'International Tables Vol C Tables 4.2.6.8 and 6.1.1.4'
O O 0.0492 0.0322 'International Tables Vol C Tables 4.2.6.8 and 6.1.1.4'

loop_
_geom_angle_atom_site_label_1
_geom_angle_atom_site_label_2
_geom_angle_atom_site_label_3
_geom_angle_site_symmetry_1
_geom_angle_site_symmetry_2
_geom_angle_site_symmetry_3
_geom_angle
_geom_angle_publ_flag
N2 N1 C1 . . . 111.09(12) y
N2 N1 C11 . . . 120.52(11) y
C1 N1 C11 . . . 128.36(13) y
N3 N2 N1 . . . 105.46(11) y
O3 N3 N2 . . . 121.71(11) y
O3 N3 C6 . . . 125.65(12) y
N2 N3 C6 . . . 112.64(12) y
C6 C1 N1 . . . 105.37(12) y
C6 C1 C2 . . . 121.09(13) y
N1 C1 C2 . . . 133.53(14) y
C3 C2 C1 . . . 115.71(14) y
C3 C2 H2 . . . 122.1 ?
C1 C2 H2 . . . 122.1 ?
C2 C3 C4 . . . 122.68(14) y
C2 C3 H3 . . . 118.7 ?
C4 C3 H3 . . . 118.7 ?
C5 C4 C3 . . . 121.62(13) y
C5 C4 H4 . . . 119.2 ?
C3 C4 H4 . . . 119.2 ?
C4 C5 C6 . . . 115.08(14) y
C4 C5 H5 . . . 122.5 ?
C6 C5 H5 . . . 122.5 ?
C1 C6 C5 . . . 123.81(13) y
C1 C6 N3 . . . 105.43(12) y
C5 C6 N3 . . . 130.76(14) y
O11 C11 N1 . . . 117.91(13) y
O11 C11 C12 . . . 127.42(13) y
N1 C11 C12 . . . 114.66(13) y
C13 C12 C11 . . . 120.08(14) y
C13 C12 H12 . . . 120 ?
C11 C12 H12 . . . 120 ?
C12 C13 C14 . . . 125.00(14) y
C12 C13 H13 . . . 117.5 ?
C14 C13 H13 . . . 117.5 ?
C15 C14 C19 . . . 118.58(13) y
C15 C14 C13 . . . 119.11(13) y
C19 C14 C13 . . . 122.31(13) y
C16 C15 C14 . . . 121.32(14) y
C16 C15 H15 . . . 119.3 ?
C14 C15 H15 . . . 119.3 ?
C17 C16 C15 . . . 117.89(14) y
C17 C16 H16 . . . 121.1 ?
C15 C16 H16 . . . 121.1 ?
C16 C17 C18 . . . 122.74(14) y
C16 C17 N17 . . . 119.08(14) y
C18 C17 N17 . . . 118.16(15) y
O19 N17 O18 . . . 124.49(13) y
O19 N17 C17 . . . 118.00(14) y
O18 N17 C17 . . . 117.51(14) y
C19 C18 C17 . . . 118.53(15) y
C19 C18 H18 . . . 120.7 ?
C17 C18 H18 . . . 120.7 ?
C18 C19 C14 . . . 120.94(14) y
C18 C19 H19 . . . 119.5 ?
C14 C19 H19 . . . 119.5 ?
C20 O21 H21 . . . 109.5 ?
O22 C20 O21 . . . 128.84(14) y
O22 C20 C21 . . . 121.87(14) y
O21 C20 C21 . . . 109.29(13) y
F22 C21 F21 . . . 107.61(12) y
F22 C21 F23 . . . 107.90(12) y
F21 C21 F23 . . . 107.40(13) y
F22 C21 C20 . . . 112.09(13) y
F21 C21 C20 . . . 110.89(12) y
F23 C21 C20 . . . 110.76(13) y

loop_
_geom_bond_atom_site_label_1
_geom_bond_atom_site_label_2
_geom_bond_site_symmetry_1
_geom_bond_site_symmetry_2
_geom_bond_distance
_geom_bond_publ_flag
N1 N2 . . 1.3664(17) y
N1 C1 . . 1.3885(17) y
N1 C11 . . 1.4304(19) y
N2 N3 . . 1.3034(17) y
N3 O3 . . 1.2912(16) y
N3 C6 . . 1.3976(18) y
C1 C6 . . 1.385(2) y
C1 C2 . . 1.396(2) y
C2 C3 . . 1.380(2) y
C2 H2 . . 0.95 ?
C3 C4 . . 1.410(2) y
C3 H3 . . 0.95 ?
C4 C5 . . 1.382(2) y
C4 H4 . . 0.95 ?
C5 C6 . . 1.390(2) y
C5 H5 . . 0.95 ?
C11 O11 . . 1.2050(18) y
C11 C12 . . 1.467(2) y
C12 C13 . . 1.330(2) y
C12 H12 . . 0.95 ?
C13 C14 . . 1.4639(19) y
C13 H13 . . 0.95 ?
C14 C15 . . 1.397(2) y
C14 C19 . . 1.404(2) y
C15 C16 . . 1.390(2) y
C15 H15 . . 0.95 ?
C16 C17 . . 1.382(2) y
C16 H16 . . 0.95 ?
C17 C18 . . 1.385(2) y
C17 N17 . . 1.4764(18) y
N17 O19 . . 1.2260(19) y
N17 O18 . . 1.2268(19) y
C18 C19 . . 1.379(2) y
C18 H18 . . 0.95 ?
C19 H19 . . 0.95 ?
O21 C20 . . 1.3024(18) y
O21 H21 . . 0.84 ?
O22 C20 . . 1.1977(19) y
C20 C21 . . 1.543(2) y
C21 F22 . . 1.3199(18) y
C21 F21 . . 1.3302(17) y
C21 F23 . . 1.333(2) y

loop_
_geom_hbond_atom_site_label_D
_geom_hbond_atom_site_label_H
_geom_hbond_atom_site_label_A
_geom_hbond_distance_DH
_geom_hbond_distance_HA
_geom_hbond_distance_DA
_geom_hbond_angle_DHA
_geom_hbond_site_symmetry_A
O21 H21 O3 0.84 1.76 2.5986(14) 174.7 .

loop_
_geom_torsion_atom_site_label_1
_geom_torsion_atom_site_label_2
_geom_torsion_atom_site_label_3
_geom_torsion_atom_site_label_4
_geom_torsion_site_symmetry_1
_geom_torsion_site_symmetry_2
_geom_torsion_site_symmetry_3
_geom_torsion_site_symmetry_4
_geom_torsion
_geom_torsion_publ_flag
C1 N1 N2 N3 . . . . -0.54(15) ?
C11 N1 N2 N3 . . . . -178.80(12) ?
N1 N2 N3 O3 . . . . 179.95(11) ?
N1 N2 N3 C6 . . . . 0.21(15) ?
N2 N1 C1 C6 . . . . 0.66(16) ?
C11 N1 C1 C6 . . . . 178.74(13) ?
N2 N1 C1 C2 . . . . -179.78(15) ?
C11 N1 C1 C2 . . . . -1.7(3) ?
C6 C1 C2 C3 . . . . 0.6(2) ?
N1 C1 C2 C3 . . . . -178.91(15) ?
C1 C2 C3 C4 . . . . -0.6(2) ?
C2 C3 C4 C5 . . . . 0.0(2) ?
C3 C4 C5 C6 . . . . 0.7(2) ?
N1 C1 C6 C5 . . . . 179.71(13) ?
C2 C1 C6 C5 . . . . 0.1(2) ?
N1 C1 C6 N3 . . . . -0.50(15) ?
C2 C1 C6 N3 . . . . 179.87(13) ?
C4 C5 C6 C1 . . . . -0.7(2) ?
C4 C5 C6 N3 . . . . 179.54(14) ?
O3 N3 C6 C1 . . . . -179.54(13) ?
N2 N3 C6 C1 . . . . 0.19(16) ?
O3 N3 C6 C5 . . . . 0.2(2) ?
N2 N3 C6 C5 . . . . 179.97(14) ?
N2 N1 C11 O11 . . . . 176.06(12) ?
C1 N1 C11 O11 . . . . -1.9(2) ?
N2 N1 C11 C12 . . . . -3.07(19) ?
C1 N1 C11 C12 . . . . 179.01(13) ?
O11 C11 C12 C13 . . . . -0.8(3) ?
N1 C11 C12 C13 . . . . 178.21(14) ?
C11 C12 C13 C14 . . . . -179.95(13) ?
C12 C13 C14 C15 . . . . 179.75(15) ?
C12 C13 C14 C19 . . . . 0.7(2) ?
C19 C14 C15 C16 . . . . -0.3(2) ?
C13 C14 C15 C16 . . . . -179.40(13) ?
C14 C15 C16 C17 . . . . 0.5(2) ?
C15 C16 C17 C18 . . . . -0.5(2) ?
C15 C16 C17 N17 . . . . 177.64(13) ?
C16 C17 N17 O19 . . . . -4.8(2) ?
C18 C17 N17 O19 . . . . 173.37(14) ?
C16 C17 N17 O18 . . . . 175.51(14) ?
C18 C17 N17 O18 . . . . -6.3(2) ?
C16 C17 C18 C19 . . . . 0.3(2) ?
N17 C17 C18 C19 . . . . -177.85(13) ?
C17 C18 C19 C14 . . . . -0.1(2) ?
C15 C14 C19 C18 . . . . 0.1(2) ?
C13 C14 C19 C18 . . . . 179.17(14) ?
O22 C20 C21 F22 . . . . -4.7(2) ?
O21 C20 C21 F22 . . . . 175.76(12) ?
O22 C20 C21 F21 . . . . -125.01(16) ?
O21 C20 C21 F21 . . . . 55.47(17) ?
O22 C20 C21 F23 . . . . 115.85(16) ?
O21 C20 C21 F23 . . . . -63.68(16) ?
